data_7063069
loop_
_publ_author_name
'Elmas, Gamze'
'Okumu\,s, Aytu\(g'
'K\?il\?i\,c, Zeynel'
'H\"okelek, Tuncer'

_publ_section_title
;
 Phosphorus--nitrogen compounds. Part 73. Dispiromono and
 dispirobicyclotetraphosphazene derivatives: syntheses, and spectroscopic,
 crystallographic and thermal studies
;
_journal_issue 13
_journal_name_full 'New Journal of Chemistry'
_journal_page_first 5804
_journal_page_last 5819
_journal_paper_doi 10.1039/D4NJ00569D
_journal_volume 48
_journal_year 2024
_chemical_formula_moiety 'C22 H30 Cl4 F2 N8 P4'
_chemical_formula_sum 'C22 H30 Cl4 F2 N8 P4'
_chemical_formula_weight 710.22
_space_group_crystal_system triclinic
_space_group_IT_number 2
_space_group_name_Hall '-P 1'
_space_group_name_H-M_alt 'P -1'
_atom_sites_solution_hydrogens geom
_audit_creation_method SHELXL-2018/3
_audit_update_record
;
2024-02-20 deposited with the CCDC.	2024-02-28 downloaded from the CCDC.
;
_cell_angle_alpha 74.561(4)
_cell_angle_beta 82.140(4)
_cell_angle_gamma 63.676(3)
_cell_formula_units_Z 1
_cell_length_a 9.1703(3)
_cell_length_b 9.7421(3)
_cell_length_c 9.8703(4)
_cell_measurement_reflns_used 7063
_cell_measurement_temperature 173(2)
_cell_measurement_theta_max 27.43
_cell_measurement_theta_min 2.39
_cell_volume 761.65(5)
_computing_cell_refinement '<i>SAINT</i> (Bruker, 2012)'
_computing_data_collection '<i>APEX2</i> (Bruker, 2012)'
_computing_data_reduction <i>SAINT</i>
_computing_molecular_graphics '<i>ORTEP-3</i> for Windows (Farrugia, 2012)'
_computing_publication_material 'WinGX publication routines (Farrugia, 2012) and PLATON (Spek, 2009)'
_computing_structure_refinement 'SHELXL-2018/3 (Sheldrick, 2015b)'
_computing_structure_solution 'SHELXT 2014/5 (Sheldrick, 2015a)'
_diffrn_ambient_temperature 173(2)
_diffrn_detector_area_resol_mean 8.3333
_diffrn_measured_fraction_theta_full 0.999
_diffrn_measured_fraction_theta_max 0.999
_diffrn_measurement_device_type 'Bruker APEX II QUAZAR three-circle diffractometer'
_diffrn_measurement_method '\f and \w scans'
_diffrn_radiation_type MoK\a
_diffrn_radiation_wavelength 0.71073
_diffrn_reflns_av_R_equivalents 0.0477
_diffrn_reflns_av_unetI/netI 0.0446
_diffrn_reflns_Laue_measured_fraction_full 0.999
_diffrn_reflns_Laue_measured_fraction_max 0.999
_diffrn_reflns_limit_h_max 11
_diffrn_reflns_limit_h_min -11
_diffrn_reflns_limit_k_max 12
_diffrn_reflns_limit_k_min -12
_diffrn_reflns_limit_l_max 12
_diffrn_reflns_limit_l_min -12
_diffrn_reflns_number 9924
_diffrn_reflns_point_group_measured_fraction_full 0.999
_diffrn_reflns_point_group_measured_fraction_max 0.999
_diffrn_reflns_theta_full 25.242
_diffrn_reflns_theta_max 27.514
_diffrn_reflns_theta_min 2.141
_exptl_absorpt_coefficient_mu 0.641
_exptl_absorpt_correction_type none
_exptl_crystal_colour colourless
_exptl_crystal_density_diffrn 1.548
_exptl_crystal_description block
_exptl_crystal_F_000 364
_exptl_crystal_size_max 0.220
_exptl_crystal_size_mid 0.220
_exptl_crystal_size_min 0.180
_refine_diff_density_max 0.898
_refine_diff_density_min -0.655
_refine_diff_density_rms 0.070
_refine_ls_extinction_coef 0.022(3)
_refine_ls_extinction_expression Fc^*^=kFc[1+0.001xFc^2^\l^3^/sin(2\q)]^-1/4^
_refine_ls_extinction_method 'SHELXL-2018/3 (Sheldrick 2015b)'
_refine_ls_goodness_of_fit_ref 1.066
_refine_ls_hydrogen_treatment constr
_refine_ls_matrix_type full
_refine_ls_number_parameters 183
_refine_ls_number_reflns 3498
_refine_ls_number_restraints 0
_refine_ls_restrained_S_all 1.066
_refine_ls_R_factor_all 0.0402
_refine_ls_R_factor_gt 0.0379
_refine_ls_shift/su_max 0.001
_refine_ls_shift/su_mean 0.000
_refine_ls_structure_factor_coef Fsqd
_refine_ls_weighting_details 'w=1/[\s^2^(Fo^2^)+(0.0390P)^2^+0.6082P] where P=(Fo^2^+2Fc^2^)/3'
_refine_ls_weighting_scheme calc
_refine_ls_wR_factor_gt 0.1002
_refine_ls_wR_factor_ref 0.1020
_reflns_Friedel_coverage 0.000
_reflns_number_gt 3261
_reflns_number_total 3498
_reflns_threshold_expression 'I > 2\s(I)'
_cod_data_source_file d4nj00569d2.cif
_cod_data_source_block shelx_CCDC1
_cod_depositor_comments 'Adding full bibliography for 7063068--7063069.cif.'
_cod_database_code 7063069
_shelx_shelxl_version_number 2018/3
_shelx_space_group_comment
;
The symmetry employed for this shelxl refinement is uniquely defined
by the following loop, which should always be used as a source of
symmetry information in preference to the above space-group names.
They are only intended as comments.
;
_shelx_estimated_absorpt_t_min 0.872
_shelx_estimated_absorpt_t_max 0.893

loop_
_space_group_symop_operation_xyz
'x, y, z'
'-x, -y, -z'

loop_
_atom_site_label
_atom_site_type_symbol
_atom_site_fract_x
_atom_site_fract_y
_atom_site_fract_z
_atom_site_U_iso_or_equiv
_atom_site_adp_type
_atom_site_occupancy
_atom_site_site_symmetry_order
_atom_site_calc_flag
_atom_site_refinement_flags_posn
_atom_site_refinement_flags_adp
_atom_site_refinement_flags_occupancy
_atom_site_disorder_assembly
_atom_site_disorder_group
P1 P -0.14928(5) 0.86929(5) 1.01401(5) 0.01734(13) Uani 1 1 d . . . . .
P2 P 0.16736(5) 0.86709(5) 0.89652(5) 0.01988(14) Uani 1 1 d . . . . .
Cl1 Cl 0.09207(9) 0.96330(8) 0.69287(6) 0.04575(18) Uani 1 1 d . . . . .
Cl2 Cl 0.36149(6) 0.66936(6) 0.87544(8) 0.04365(18) Uani 1 1 d . . . . .
F1 F -0.3995(2) 0.39620(18) 1.69843(16) 0.0546(4) Uani 1 1 d . . . . .
N1 N 0.04048(19) 0.81711(19) 0.98586(18) 0.0253(3) Uani 1 1 d . . . . .
N2 N 0.23791(19) 0.96880(19) 0.93728(19) 0.0269(4) Uani 1 1 d . . . . .
N3 N -0.17844(19) 0.72617(18) 1.12862(16) 0.0212(3) Uani 1 1 d . . . . .
N4 N -0.24743(19) 0.87158(18) 0.88553(16) 0.0220(3) Uani 1 1 d . . . . .
C1 C -0.3374(3) 0.9865(3) 0.6411(2) 0.0423(5) Uani 1 1 d . . . . .
H1A H -0.382507 1.084770 0.573005 0.063 Uiso 1 1 calc R U . . .
H1B H -0.403611 0.931178 0.648844 0.063 Uiso 1 1 calc R U . . .
H1C H -0.228910 0.923884 0.611926 0.063 Uiso 1 1 calc R U . . .
C2 C -0.3328(3) 1.0175(2) 0.7818(2) 0.0292(4) Uani 1 1 d . . . . .
H2A H -0.278541 1.085734 0.770900 0.035 Uiso 1 1 calc R U . . .
H2B H -0.443164 1.071607 0.815392 0.035 Uiso 1 1 calc R U . . .
C3 C -0.3288(2) 0.7663(2) 0.9321(2) 0.0252(4) Uani 1 1 d . . . . .
H3A H -0.323188 0.714905 0.858550 0.030 Uiso 1 1 calc R U . . .
H3B H -0.442233 0.824967 0.955696 0.030 Uiso 1 1 calc R U . . .
C4 C -0.2393(2) 0.6457(2) 1.0606(2) 0.0247(4) Uani 1 1 d . . . . .
H4A H -0.312361 0.609440 1.123829 0.030 Uiso 1 1 calc R U . . .
H4B H -0.149802 0.555690 1.033421 0.030 Uiso 1 1 calc R U . . .
C5 C -0.0669(2) 0.6277(2) 1.2440(2) 0.0282(4) Uani 1 1 d . . . . .
H5A H -0.022941 0.689304 1.272836 0.034 Uiso 1 1 calc R U . . .
H5B H 0.022983 0.541127 1.212497 0.034 Uiso 1 1 calc R U . . .
C6 C -0.1534(2) 0.5636(2) 1.3673(2) 0.0254(4) Uani 1 1 d . . . . .
C7 C -0.1339(3) 0.4098(2) 1.3950(2) 0.0314(4) Uani 1 1 d . . . . .
H7 H -0.064304 0.343957 1.338069 0.038 Uiso 1 1 calc R U . . .
C8 C -0.2169(3) 0.3522(2) 1.5067(2) 0.0364(5) Uani 1 1 d . . . . .
H8 H -0.203693 0.248635 1.525178 0.044 Uiso 1 1 calc R U . . .
C9 C -0.3181(3) 0.4511(3) 1.5885(2) 0.0346(5) Uani 1 1 d . . . . .
C10 C -0.3408(3) 0.6049(3) 1.5647(2) 0.0383(5) Uani 1 1 d . . . . .
H10 H -0.410008 0.669834 1.622411 0.046 Uiso 1 1 calc R U . . .
C11 C -0.2578(3) 0.6600(2) 1.4525(2) 0.0339(5) Uani 1 1 d . . . . .
H11 H -0.272516 0.763956 1.433998 0.041 Uiso 1 1 calc R U . . .

loop_
_atom_site_aniso_label
_atom_site_aniso_U_11
_atom_site_aniso_U_22
_atom_site_aniso_U_33
_atom_site_aniso_U_23
_atom_site_aniso_U_13
_atom_site_aniso_U_12
P1 0.0153(2) 0.0178(2) 0.0233(2) -0.00594(16) 0.00099(16) -0.01061(17)
P2 0.0170(2) 0.0202(2) 0.0280(2) -0.01157(17) 0.00542(17) -0.01109(18)
Cl1 0.0646(4) 0.0580(4) 0.0258(3) -0.0098(2) 0.0027(2) -0.0368(3)
Cl2 0.0220(3) 0.0290(3) 0.0893(5) -0.0337(3) 0.0171(3) -0.0129(2)
F1 0.0719(11) 0.0443(8) 0.0399(8) 0.0008(6) 0.0190(7) -0.0295(8)
N1 0.0171(7) 0.0248(7) 0.0345(8) -0.0051(6) 0.0023(6) -0.0111(6)
N2 0.0192(8) 0.0242(8) 0.0447(10) -0.0170(7) 0.0025(7) -0.0117(6)
N3 0.0232(8) 0.0240(7) 0.0230(7) -0.0031(6) -0.0020(6) -0.0167(6)
N4 0.0237(8) 0.0224(7) 0.0247(7) -0.0033(6) -0.0040(6) -0.0141(6)
C1 0.0513(14) 0.0408(12) 0.0286(10) -0.0018(9) -0.0109(10) -0.0149(11)
C2 0.0313(10) 0.0243(9) 0.0298(10) -0.0030(7) -0.0066(8) -0.0101(8)
C3 0.0259(9) 0.0303(9) 0.0294(9) -0.0088(7) -0.0009(7) -0.0196(8)
C4 0.0302(10) 0.0245(8) 0.0284(9) -0.0072(7) 0.0005(7) -0.0193(8)
C5 0.0254(9) 0.0307(10) 0.0302(9) -0.0009(8) -0.0043(7) -0.0158(8)
C6 0.0263(9) 0.0258(9) 0.0241(9) -0.0005(7) -0.0072(7) -0.0123(7)
C7 0.0347(11) 0.0232(9) 0.0320(10) -0.0045(8) -0.0006(8) -0.0095(8)
C8 0.0480(13) 0.0226(9) 0.0355(11) 0.0013(8) -0.0026(9) -0.0164(9)
C9 0.0439(12) 0.0321(10) 0.0246(9) 0.0025(8) 0.0004(8) -0.0188(9)
C10 0.0511(14) 0.0310(10) 0.0299(10) -0.0087(8) 0.0056(9) -0.0157(10)
C11 0.0475(13) 0.0239(9) 0.0319(10) -0.0047(8) -0.0013(9) -0.0174(9)

loop_
_atom_type_symbol
_atom_type_description
_atom_type_scat_dispersion_real
_atom_type_scat_dispersion_imag
_atom_type_scat_source
C C 0.0033 0.0016 'International Tables Vol C Tables 4.2.6.8 and 6.1.1.4'
H H 0.0000 0.0000 'International Tables Vol C Tables 4.2.6.8 and 6.1.1.4'
Cl Cl 0.1484 0.1585 'International Tables Vol C Tables 4.2.6.8 and 6.1.1.4'
F F 0.0171 0.0103 'International Tables Vol C Tables 4.2.6.8 and 6.1.1.4'
N N 0.0061 0.0033 'International Tables Vol C Tables 4.2.6.8 and 6.1.1.4'
P P 0.1023 0.0942 'International Tables Vol C Tables 4.2.6.8 and 6.1.1.4'

loop_
_geom_angle_atom_site_label_1
_geom_angle_atom_site_label_2
_geom_angle_atom_site_label_3
_geom_angle
_geom_angle_site_symmetry_1
_geom_angle_site_symmetry_3
_geom_angle_publ_flag
N1 P1 N2 112.93(9) . 2_577 ?
N1 P1 N4 115.00(9) . . ?
N2 P1 N4 110.77(9) 2_577 . ?
N1 P1 N3 109.16(8) . . ?
N2 P1 N3 111.71(9) 2_577 . ?
N4 P1 N3 96.09(8) . . ?
N1 P2 N2 124.05(9) . . ?
N1 P2 Cl2 106.75(7) . . ?
N2 P2 Cl2 104.79(6) . . ?
N1 P2 Cl1 109.34(7) . . ?
N2 P2 Cl1 108.43(7) . . ?
Cl2 P2 Cl1 100.95(4) . . ?
P2 N1 P1 143.62(11) . . ?
P2 N2 P1 130.85(11) . 2_577 ?
C5 N3 C4 116.31(15) . . ?
C5 N3 P1 121.09(12) . . ?
C4 N3 P1 111.24(12) . . ?
C2 N4 C3 116.30(15) . . ?
C2 N4 P1 120.94(13) . . ?
C3 N4 P1 111.65(12) . . ?
C2 C1 H1A 109.5 . . ?
C2 C1 H1B 109.5 . . ?
H1A C1 H1B 109.5 . . ?
C2 C1 H1C 109.5 . . ?
H1A C1 H1C 109.5 . . ?
H1B C1 H1C 109.5 . . ?
N4 C2 C1 111.70(17) . . ?
N4 C2 H2A 109.3 . . ?
C1 C2 H2A 109.3 . . ?
N4 C2 H2B 109.3 . . ?
C1 C2 H2B 109.3 . . ?
H2A C2 H2B 107.9 . . ?
N4 C3 C4 106.29(14) . . ?
N4 C3 H3A 110.5 . . ?
C4 C3 H3A 110.5 . . ?
N4 C3 H3B 110.5 . . ?
C4 C3 H3B 110.5 . . ?
H3A C3 H3B 108.7 . . ?
N3 C4 C3 105.91(14) . . ?
N3 C4 H4A 110.6 . . ?
C3 C4 H4A 110.6 . . ?
N3 C4 H4B 110.6 . . ?
C3 C4 H4B 110.6 . . ?
H4A C4 H4B 108.7 . . ?
N3 C5 C6 110.65(15) . . ?
N3 C5 H5A 109.5 . . ?
C6 C5 H5A 109.5 . . ?
N3 C5 H5B 109.5 . . ?
C6 C5 H5B 109.5 . . ?
H5A C5 H5B 108.1 . . ?
C11 C6 C7 118.80(19) . . ?
C11 C6 C5 120.14(18) . . ?
C7 C6 C5 121.04(19) . . ?
C6 C7 C8 120.9(2) . . ?
C6 C7 H7 119.6 . . ?
C8 C7 H7 119.6 . . ?
C9 C8 C7 118.35(19) . . ?
C9 C8 H8 120.8 . . ?
C7 C8 H8 120.8 . . ?
F1 C9 C8 119.01(19) . . ?
F1 C9 C10 118.4(2) . . ?
C8 C9 C10 122.6(2) . . ?
C9 C10 C11 118.1(2) . . ?
C9 C10 H10 121.0 . . ?
C11 C10 H10 121.0 . . ?
C6 C11 C10 121.28(19) . . ?
C6 C11 H11 119.4 . . ?
C10 C11 H11 119.4 . . ?

loop_
_geom_bond_atom_site_label_1
_geom_bond_atom_site_label_2
_geom_bond_distance
_geom_bond_site_symmetry_2
_geom_bond_publ_flag
P1 N1 1.5881(16) . ?
P1 N2 1.5936(16) 2_577 ?
P1 N4 1.6427(15) . ?
P1 N3 1.6442(15) . ?
P2 N1 1.5368(16) . ?
P2 N2 1.5538(16) . ?
P2 Cl2 1.9985(7) . ?
P2 Cl1 2.0489(7) . ?
F1 C9 1.358(2) . ?
N3 C5 1.460(2) . ?
N3 C4 1.466(2) . ?
N4 C2 1.463(2) . ?
N4 C3 1.468(2) . ?
C1 C2 1.507(3) . ?
C1 H1A 0.9600 . ?
C1 H1B 0.9600 . ?
C1 H1C 0.9600 . ?
C2 H2A 0.9700 . ?
C2 H2B 0.9700 . ?
C3 C4 1.516(3) . ?
C3 H3A 0.9700 . ?
C3 H3B 0.9700 . ?
C4 H4A 0.9700 . ?
C4 H4B 0.9700 . ?
C5 C6 1.506(3) . ?
C5 H5A 0.9700 . ?
C5 H5B 0.9700 . ?
C6 C11 1.382(3) . ?
C6 C7 1.382(3) . ?
C7 C8 1.389(3) . ?
C7 H7 0.9300 . ?
C8 C9 1.363(3) . ?
C8 H8 0.9300 . ?
C9 C10 1.375(3) . ?
C10 C11 1.382(3) . ?
C10 H10 0.9300 . ?
C11 H11 0.9300 . ?

loop_
_geom_torsion_atom_site_label_1
_geom_torsion_atom_site_label_2
_geom_torsion_atom_site_label_3
_geom_torsion_atom_site_label_4
_geom_torsion
_geom_torsion_site_symmetry_1
_geom_torsion_site_symmetry_2
_geom_torsion_site_symmetry_3
_geom_torsion_site_symmetry_4
_geom_torsion_publ_flag
N2 P2 N1 P1 88.1(2) . . . . ?
Cl2 P2 N1 P1 -150.21(18) . . . . ?
Cl1 P2 N1 P1 -41.8(2) . . . . ?
N2 P1 N1 P2 -59.9(2) 2_577 . . . ?
N4 P1 N1 P2 68.6(2) . . . . ?
N3 P1 N1 P2 175.22(18) . . . . ?
N1 P2 N2 P1 -49.66(19) . . . 2_577 ?
Cl2 P2 N2 P1 -172.22(13) . . . 2_577 ?
Cl1 P2 N2 P1 80.62(15) . . . 2_577 ?
N1 P1 N3 C5 35.77(17) . . . . ?
N2 P1 N3 C5 -89.85(16) 2_577 . . . ?
N4 P1 N3 C5 154.91(15) . . . . ?
N1 P1 N3 C4 -106.39(14) . . . . ?
N2 P1 N3 C4 128.00(13) 2_577 . . . ?
N4 P1 N3 C4 12.76(14) . . . . ?
N1 P1 N4 C2 -96.42(16) . . . . ?
N2 P1 N4 C2 33.12(17) 2_577 . . . ?
N3 P1 N4 C2 149.12(15) . . . . ?
N1 P1 N4 C3 121.05(13) . . . . ?
N2 P1 N4 C3 -109.40(14) 2_577 . . . ?
N3 P1 N4 C3 6.60(14) . . . . ?
C3 N4 C2 C1 -68.8(2) . . . . ?
P1 N4 C2 C1 150.29(16) . . . . ?
C2 N4 C3 C4 -167.22(16) . . . . ?
P1 N4 C3 C4 -22.82(18) . . . . ?
C5 N3 C4 C3 -171.22(16) . . . . ?
P1 N3 C4 C3 -27.10(18) . . . . ?
N4 C3 C4 N3 30.5(2) . . . . ?
C4 N3 C5 C6 -66.8(2) . . . . ?
P1 N3 C5 C6 152.80(14) . . . . ?
N3 C5 C6 C11 -75.5(2) . . . . ?
N3 C5 C6 C7 102.5(2) . . . . ?
C11 C6 C7 C8 -0.3(3) . . . . ?
C5 C6 C7 C8 -178.41(19) . . . . ?
C6 C7 C8 C9 0.0(3) . . . . ?
C7 C8 C9 F1 -179.7(2) . . . . ?
C7 C8 C9 C10 0.0(4) . . . . ?
F1 C9 C10 C11 -179.9(2) . . . . ?
C8 C9 C10 C11 0.4(4) . . . . ?
C7 C6 C11 C10 0.7(3) . . . . ?
C5 C6 C11 C10 178.8(2) . . . . ?
C9 C10 C11 C6 -0.8(4) . . . . ?
